data_8000345
loop_
_publ_author_name
'Sarkar, Sounak'
'Thomas, Sajesh P.'
'Potnuru, Lokeswara Rao'
'Edwards, Alison J.'
'Grosjean, Arnaud'
'Ramanathan, Krishna Venkatachala'
'Guru Row, T. N.'

_publ_section_title
;
 Experimental Insights into the Electronic Nature, Spectral Features, and
 Role of Entropy in Short
 CH<sub>3</sub>&#x00B7;&#x00B7;&#x00B7;CH<sub>3</sub> Hydrophobic
 Interactions.
;
_journal_issue 22
_journal_name_full 'The journal of physical chemistry letters'
_journal_page_first 7224
_journal_page_last 7229
_journal_paper_doi 10.1021/acs.jpclett.9b02734
_journal_volume 10
_journal_year 2019
_chemical_formula_moiety 'C6 H12 N2, C4 H2 O4'
_chemical_formula_sum 'C10 H14 N2 O4'
_chemical_formula_weight 226.23
_chemical_name_common '2,3,5,6-tetramethylpyrazine:oxalic acid'
_space_group_crystal_system triclinic
_space_group_IT_number 2
_space_group_name_Hall '-P 1'
_space_group_name_H-M_alt 'P -1'
_audit_conform_dict_location ftp://ftp.iucr.org/pub/cif_core.dic
_audit_conform_dict_name cif_core.dic
_audit_conform_dict_version 2.3
_audit_creation_date '30-Jun-18 T13:59:26-00:00'
_audit_creation_method 'XD routine XDCIF'
_cell_angle_alpha 81.918(2)
_cell_angle_beta 80.381(2)
_cell_angle_gamma 85.890(2)
_cell_formula_units_Z 1
_cell_length_a 3.80780(10)
_cell_length_b 8.3463(2)
_cell_length_c 8.5971(3)
_cell_measurement_reflns_used 14155
_cell_measurement_temperature 100(2)
_cell_measurement_theta_max 52.1270
_cell_measurement_theta_min 2.4060
_cell_volume 266.383(13)
_computing_cell_refinement 'CrysAlisPro 1.171.38.41 (Rigaku OD, 2015)'
_computing_data_collection 'CrysAlisPro 1.171.38.41 (Rigaku OD, 2015)'
_computing_data_reduction 'CrysAlisPro 1.171.38.41 (Rigaku OD, 2015)'
_computing_molecular_graphics 'Volkov et al, (2015)'
_computing_publication_material 'Volkov et al, (2015)'
_computing_structure_refinement 'Volkov et al, (2015)'
_diffrn_ambient_environment N~2~
_diffrn_ambient_temperature 100.00(10)
_diffrn_detector 'CCD plate'
_diffrn_detector_area_resol_mean 8.0419
_diffrn_detector_type Eos
_diffrn_measured_fraction_theta_full 0.997
_diffrn_measured_fraction_theta_max 1.000
_diffrn_measurement_details
;
List of Runs (angles in degrees, time in seconds):

  # Type    Start    End  Width  t~exp~   \w     \q     \k     \f   Frames
--------------------------------------------------------------------------
  1  \w   -103.00  -2.00   1.00    8.00    --  -32.53 -77.00   0.00  101
  2  \w     73.00 146.00   1.00   36.00    --   74.37 125.00 -60.00   73
  3  \w      6.00  96.00   1.00   36.00    --   74.37 -61.00 120.00   90
  4  \w      4.00 104.00   1.00   36.00    --   74.37 -77.00   0.00  100
  5  \w    -63.00  38.00   1.00    8.00    --  -32.53  77.00 120.00  101
  6  \w      3.00 109.00   1.00   36.00    --   74.37 -94.00-120.00  106
  7  \w     51.00 146.00   1.00   36.00    --   74.37  45.00   0.00   95
  8  \w      6.00  96.00   1.00   36.00    --   74.37 -61.00 -30.00   90
  9  \w     12.00 101.00   1.00    8.00    --   32.53  57.00-120.00   89
 10  \w     73.00 146.00   1.00   36.00    --   74.37 125.00-150.00   73
 11  \w     53.00 142.00   1.00   36.00    --   74.37  61.00 -90.00   89
 12  \w      3.00 122.00   1.00   36.00    --   74.37-125.00-180.00  119
 13  \w    -54.00  36.00   1.00    8.00    --  -32.53  57.00 -60.00   90
 14  \w     73.00 146.00   1.00   36.00    --   74.37 125.00 -90.00   73
 15  \w      6.00  96.00   1.00   36.00    --   74.37 -61.00 -90.00   90
 16  \w     53.00 142.00   1.00   36.00    --   74.37  61.00  30.00   89
 17  \w   -103.00  -2.00   1.00    8.00    --  -32.53 -77.00  90.00  101
 18  \w     44.00 111.00   1.00   36.00    --   74.37  77.00  90.00   67
 19  \w     44.00 145.00   1.00   36.00    --   74.37  77.00-150.00  101
 20  \w     53.00 142.00   1.00   36.00    --   74.37  61.00-180.00   89
 21  \w   -101.00 -11.00   1.00    8.00    --  -32.53 -57.00 120.00   90
 22  \w     44.00 145.00   1.00   36.00    --   74.37  77.00 -60.00  101
 23  \w     51.00 146.00   1.00   36.00    --   74.37  45.00 120.00   95
 24  \w     44.00 145.00   1.00   36.00    --   74.37  77.00 -30.00  101
 25  \w   -103.00  -2.00   1.00    8.00    --  -32.53 -77.00-150.00  101
 26  \w     44.00 145.00   1.00   36.00    --   74.37  77.00 120.00  101
 27  \w     53.00 142.00   1.00   36.00    --   74.37  61.00  60.00   89
;
_diffrn_measurement_device 'four-circle diffractometer'
_diffrn_measurement_device_type 'Xcalibur, Eos, Nova'
_diffrn_measurement_method '\w scans'
_diffrn_orient_matrix_type 'CrysAlisPro convention (1999,Acta A55,543-557)'
_diffrn_orient_matrix_UB_11 0.0714473000
_diffrn_orient_matrix_UB_12 -0.0529881000
_diffrn_orient_matrix_UB_13 -0.0563337000
_diffrn_orient_matrix_UB_21 -0.0614891000
_diffrn_orient_matrix_UB_22 -0.0672943000
_diffrn_orient_matrix_UB_23 0.0553377000
_diffrn_orient_matrix_UB_31 -0.1640027000
_diffrn_orient_matrix_UB_32 0.0070396000
_diffrn_orient_matrix_UB_33 -0.0298092000
_diffrn_radiation_monochromator mirror
_diffrn_radiation_probe x-ray
_diffrn_radiation_type 'Mo K\a'
_diffrn_radiation_wavelength 0.71073
_diffrn_reflns_av_R_equivalents 0.0260
_diffrn_reflns_av_sigmaI/netI 0.0349
_diffrn_reflns_Laue_measured_fraction_full 0.997
_diffrn_reflns_Laue_measured_fraction_max 1.000
_diffrn_reflns_limit_h_max 8
_diffrn_reflns_limit_h_min -8
_diffrn_reflns_limit_k_max 18
_diffrn_reflns_limit_k_min -18
_diffrn_reflns_limit_l_max 19
_diffrn_reflns_limit_l_min -19
_diffrn_reflns_number 30644
_diffrn_reflns_point_group_measured_fraction_full 0.997
_diffrn_reflns_point_group_measured_fraction_max 1.000
_diffrn_reflns_theta_full 25.242
_diffrn_reflns_theta_max 52.077
_diffrn_reflns_theta_min 2.424
_diffrn_source 'micro-focus sealed X-ray tube'
_diffrn_source_type 'Mova (Mo) X-ray Source'
_exptl_absorpt_coefficient_mu 0.110
_exptl_absorpt_correction_T_max 1.000
_exptl_absorpt_correction_T_min 0.578
_exptl_absorpt_correction_type gaussian
_exptl_absorpt_process_details
;
CrysAlisPro 1.171.38.46 (Rigaku Oxford Diffraction, 2015)
Numerical absorption correction based on gaussian integration over
			a multifaceted crystal model
Empirical absorption correction using spherical harmonics,
 implemented in SCALE3 ABSPACK scaling algorithm.
;
_exptl_crystal_colour colourless
_exptl_crystal_density_diffrn 1.410
_exptl_crystal_density_method 'not measured'
_exptl_crystal_description block
_exptl_crystal_F_000 136.000
_exptl_crystal_size_max 0.321
_exptl_crystal_size_mid 0.245
_exptl_crystal_size_min 0.208
_refine_ls_extinction_method none
_refine_ls_goodness_of_fit_ref 1.171
_refine_ls_matrix_type full
_refine_ls_number_parameters 245
_refine_ls_number_reflns 5021
_refine_ls_number_restraints 0
_refine_ls_R_factor_all 0.029
_refine_ls_R_factor_gt 0.018
_refine_ls_shift/su_max 0
_refine_ls_structure_factor_coef Fsqd
_refine_ls_weighting_details
;
        calc w2 = 1/[s^2^(Fo^2^)]
;
_refine_ls_weighting_scheme calc
_refine_ls_wR_factor_ref 0.044
_reflns_number_gt 5263
_reflns_number_total 6112
_reflns_threshold_expression 'I > 2\s(I)'
_cod_data_source_file jz9b02734_si_003.cif
_cod_data_source_block TMP-OA-MM
_cod_depositor_comments 'Adding full bibliography for 8000326--8000347.cif.'
_cod_database_code 8000345

loop_
_space_group_symop_id
_space_group_symop_operation_xyz
1 +X,+Y,+Z
2 -X,-Y,-Z

loop_
_atom_local_axes_atom_label
_atom_local_axes_atom0
_atom_local_axes_ax1
_atom_local_axes_atom1
_atom_local_axes_atom2
_atom_local_axes_ax2
O(2) H(2O) Z O(2) C(1) Y
O(1) C(1) Z O(1) O(2) Y
N(1) C(4) Z N(1) C(2) Y
C(4) N(1) Z C(4) C(5) Y
C(2) N(1) Z C(2) C(3) Y
C(5) H(5A) Z C(5) H(5C) Y
C(3) H(3B) Z C(3) H(3A) Y
C(1) O(1) Z C(1) O(2) Y
H(5A) C(5) Z H(5A) H(5C) Y
H(5B) C(5) Z H(5B) H(5C) Y
H(5C) C(5) Z H(5C) H(5B) Y
H(3A) C(3) Z H(3A) H(3B) Y
H(3B) C(3) Z H(3B) H(3C) Y
H(3C) C(3) Z H(3C) H(3B) Y
H(2O) O(2) Z H(2O) N(1) Y

loop_
_atom_rho_multipole_atom_label
_atom_rho_multipole_coeff_Pv
_atom_rho_multipole_coeff_P00
_atom_rho_multipole_coeff_P11
_atom_rho_multipole_coeff_P1-1
_atom_rho_multipole_coeff_P10
_atom_rho_multipole_coeff_P20
_atom_rho_multipole_coeff_P21
_atom_rho_multipole_coeff_P2-1
_atom_rho_multipole_coeff_P22
_atom_rho_multipole_coeff_P2-2
_atom_rho_multipole_coeff_P30
_atom_rho_multipole_coeff_P31
_atom_rho_multipole_coeff_P3-1
_atom_rho_multipole_coeff_P32
_atom_rho_multipole_coeff_P3-2
_atom_rho_multipole_coeff_P33
_atom_rho_multipole_coeff_P3-3
_atom_rho_multipole_coeff_P40
_atom_rho_multipole_coeff_P41
_atom_rho_multipole_coeff_P4-1
_atom_rho_multipole_coeff_P42
_atom_rho_multipole_coeff_P4-2
_atom_rho_multipole_coeff_P43
_atom_rho_multipole_coeff_P4-3
_atom_rho_multipole_coeff_P44
_atom_rho_multipole_coeff_P4-4
_atom_rho_multipole_kappa
_atom_rho_multipole_kappa_prime0
_atom_rho_multipole_kappa_prime1
_atom_rho_multipole_kappa_prime2
_atom_rho_multipole_kappa_prime3
_atom_rho_multipole_kappa_prime4
O(2) 6.124(18) 0 0.000(8) -0.059(7) -0.051(8) -0.026(8) 0.011(7) 0.045(6) 0.015(7) 0.013(7) 0.096(6) -0.009(6) -0.016(5) 0.032(6) 0.008(6) 0.020(6) 0.001(6) 0 0 0 0 0 0 0 0 0 0.992524 0.925268 0.925268 0.925268 0.925268 0.925268
O(1) 6.159(14) 0 -0.019(10) -0.014(6) -0.040(6) 0.006(7) -0.013(9) 0.018(6) -0.073(8) -0.001(9) -0.011(5) 0.044(5) 0.017(4) 0.047(5) 0.014(5) -0.037(5) -0.044(6) 0 0 0 0 0 0 0 0 0 0.98746 1.310312 1.310312 1.310312 1.310312 1.310312
N(1) 5.24(2) 0 0.004(6) -0.074(6) -0.040(7) 0.047(7) 0.014(7) 0.015(7) -0.100(7) 0.004(6) 0.118(6) -0.004(6) 0.008(6) 0.069(6) -0.006(5) 0.004(5) -0.027(5) 0 0 0 0 0 0 0 0 0 0.983394 0.969324 0.969324 0.969324 0.969324 0.969324
C(4) 4.23(2) 0 0.003(8) -0.032(8) 0.011(8) 0.075(8) -0.009(7) -0.011(8) -0.122(8) -0.001(7) 0.218(9) 0.011(8) -0.017(8) 0.191(8) 0.010(8) 0.001(8) -0.029(7) 0 0 0 0 0 0 0 0 0 0.999 0.996297 0.996297 0.996297 0.996297 0.996297
C(2) 4.18(2) 0 0.007(8) -0.043(9) -0.005(9) 0.067(8) -0.013(7) -0.019(7) -0.124(8) 0.013(7) 0.224(9) -0.013(8) 0.002(8) 0.170(8) 0.001(8) 0.008(8) -0.027(8) 0 0 0 0 0 0 0 0 0 0.999 0.996297 0.996297 0.996297 0.996297 0.996297
C(5) 3.46(4) 0 0.065(12) 0.143(13) -0.045(14) -0.081(11) -0.021(9) -0.048(9) -0.053(9) 0.007(9) 0.148(11) -0.008(10) 0.010(10) -0.012(10) 0.087(9) -0.022(9) -0.169(9) 0 0 0 0 0 0 0 0 0 1.020993 0.964506 0.964506 0.964506 0.964506 0.964506
C(3) 3.50(4) 0 0.085(13) 0.094(13) -0.024(13) 0.027(10) -0.016(9) -0.014(9) -0.041(9) -0.026(9) 0.170(11) -0.059(10) 0.022(10) -0.070(10) 0.073(9) -0.026(9) -0.150(9) 0 0 0 0 0 0 0 0 0 1.020993 0.964506 0.964506 0.964506 0.964506 0.964506
C(1) 4.11(2) 0 0.022(10) -0.014(8) 0.115(9) 0.197(9) -0.003(8) -0.022(8) -0.148(8) 0.021(8) 0.274(9) 0.026(8) 0.025(9) 0.213(9) 0.015(9) -0.005(8) -0.017(8) 0 0 0 0 0 0 0 0 0 0.993471 0.988106 0.988106 0.988106 0.988106 0.988106
H(5A) 1.16(2) 0 -0.001(13) 0.011(14) 0.335(18) 0.13(2) 0 0 0 0 0 0 0 0 0 0 0 0 0 0 0 0 0 0 0 0 1.2 1.2 1.2 1.2 1.2 1.2
H(5B) 1.16(2) 0 -0.014(14) 0.075(14) 0.340(18) 0.17(2) 0 0 0 0 0 0 0 0 0 0 0 0 0 0 0 0 0 0 0 0 1.2 1.2 1.2 1.2 1.2 1.2
H(5C) 0.770(15) 0 0.015(10) 0.050(9) 0.113(13) -0.013(17) 0 0 0 0 0 0 0 0 0 0 0 0 0 0 0 0 0 0 0 0 1.2 1.2 1.2 1.2 1.2 1.2
H(3A) 0.856(18) 0 -0.023(11) 0.068(12) 0.161(15) -0.061(18) 0 0 0 0 0 0 0 0 0 0 0 0 0 0 0 0 0 0 0 0 1.2 1.2 1.2 1.2 1.2 1.2
H(3B) 0.931(17) 0 -0.060(10) 0.032(11) 0.187(14) 0.03(2) 0 0 0 0 0 0 0 0 0 0 0 0 0 0 0 0 0 0 0 0 1.2 1.2 1.2 1.2 1.2 1.2
H(3C) 1.31(2) 0 -0.019(15) -0.020(16) 0.44(2) 0.23(3) 0 0 0 0 0 0 0 0 0 0 0 0 0 0 0 0 0 0 0 0 1.2 1.2 1.2 1.2 1.2 1.2
H(2O) 0.801(15) 0 0.013(11) -0.049(10) 0.165(13) 0.159(19) 0 0 0 0 0 0 0 0 0 0 0 0 0 0 0 0 0 0 0 0 1.2 1.2 1.2 1.2 1.2 1.2

loop_
_atom_site_label
_atom_site_type_symbol
_atom_site_fract_x
_atom_site_fract_y
_atom_site_fract_z
_atom_site_U_iso_or_equiv
_atom_site_adp_type
_atom_site_occupancy
_atom_site_symmetry_multiplicity
O(2) O 0.42007(7) 0.80132(2) 0.08867(2) 0.017 Uani 1 2
O(1) O 0.63866(16) 1.00455(5) 0.18308(4) 0.023 Uani 1 2
N(1) N 0.46436(5) 0.603409(18) 0.363721(17) 0.01 Uani 1 2
C(4) C 0.64358(4) 0.459848(19) 0.354411(18) 0.009 Uani 1 2
C(2) C 0.31939(4) 0.645637(18) 0.506309(18) 0.009 Uani 1 2
C(5) C 0.79829(6) 0.41671(3) 0.19289(2) 0.014 Uani 1 2
C(3) C 0.12665(6) 0.80789(2) 0.51116(3) 0.014 Uani 1 2
C(1) C 0.52226(6) 0.94944(2) 0.08046(2) 0.014 Uani 1 2
H(5A) H 0.720494 0.510707 0.102306 0.063 Uiso 1 2
H(5B) H 0.700456 0.302319 0.177686 0.061 Uiso 1 2
H(5C) H 1.090689 0.4063 0.181203 0.029 Uiso 1 2
H(3A) H 0.302595 0.893388 0.532233 0.042 Uiso 1 2
H(3B) H -0.099664 0.799454 0.60578 0.036 Uiso 1 2
H(3C) H 0.035546 0.847092 0.398631 0.081 Uiso 1 2
H(2O) H 0.442277 0.736259 0.193788 0.039 Uiso 1 2

loop_
_atom_site_aniso_label
_atom_site_aniso_U_11
_atom_site_aniso_U_22
_atom_site_aniso_U_33
_atom_site_aniso_U_23
_atom_site_aniso_U_13
_atom_site_aniso_U_12
O(2) 0.02984(14) 0.00969(11) 0.01193(11) 0.00138(5) -0.00775(6) -0.00366(6)
O(1) 0.04255(19) 0.01498(14) 0.01411(14) 0.00212(8) -0.01499(11) -0.00901(12)
N(1) 0.01372(11) 0.00766(11) 0.00786(11) 0.00001(4) -0.00178(4) 0.00019(4)
C(4) 0.01217(11) 0.00826(11) 0.00768(11) -0.00104(4) -0.00097(4) -0.00013(4)
C(2) 0.01219(11) 0.00703(11) 0.00909(11) -0.00085(4) -0.00182(4) 0.00061(4)
C(5) 0.01657(12) 0.01659(12) 0.00929(11) -0.00366(5) 0.00004(5) 0.00092(5)
C(3) 0.01648(12) 0.00878(11) 0.01685(12) -0.00231(5) -0.00326(6) 0.00279(5)
C(1) 0.02285(13) 0.00980(11) 0.00979(11) 0.00059(4) -0.00634(5) -0.00221(5)

loop_
_geom_angle_atom_site_label_1
_geom_angle_atom_site_label_2
_geom_angle_atom_site_label_3
_geom_angle
_geom_angle_site_symmetry_1
_geom_angle_site_symmetry_2
_geom_angle_site_symmetry_3
_geom_angle_publ_flag
C(1) O(2) H(2O) 111.928(18) 1_555 1_555 1_555 yes
C(4) N(1) C(2) 119.860(14) 1_555 1_555 1_555 yes
N(1) C(4) C(2) 120.049(13) 1_555 1_555 2_666 yes
N(1) C(4) C(5) 118.171(15) 1_555 1_555 1_555 yes
C(2) C(4) C(5) 121.780(15) 2_666 1_555 1_555 yes
N(1) C(2) C(4) 120.091(14) 1_555 1_555 2_666 yes
N(1) C(2) C(3) 118.025(15) 1_555 1_555 1_555 yes
C(4) C(2) C(3) 121.874(14) 2_666 1_555 1_555 yes
C(4) C(5) H(5A) 109.508(16) 1_555 1_555 1_555 yes
C(4) C(5) H(5B) 109.544(15) 1_555 1_555 1_555 yes
C(4) C(5) H(5C) 109.453(16) 1_555 1_555 1_555 yes
H(5A) C(5) H(5B) 109.500(18) 1_555 1_555 1_555 yes
H(5A) C(5) H(5C) 109.389(17) 1_555 1_555 1_555 yes
H(5B) C(5) H(5C) 109.432(17) 1_555 1_555 1_555 yes
C(2) C(3) H(3A) 109.446(17) 1_555 1_555 1_555 yes
C(2) C(3) H(3B) 109.509(16) 1_555 1_555 1_555 yes
C(2) C(3) H(3C) 109.513(15) 1_555 1_555 1_555 yes
H(3A) C(3) H(3B) 109.412(17) 1_555 1_555 1_555 yes
H(3A) C(3) H(3C) 109.438(17) 1_555 1_555 1_555 yes
H(3B) C(3) H(3C) 109.509(19) 1_555 1_555 1_555 yes
O(2) C(1) O(1) 126.01(2) 1_555 1_555 1_555 yes

loop_
_geom_bond_atom_site_label_1
_geom_bond_atom_site_label_2
_geom_bond_distance
_geom_bond_site_symmetry_1
_geom_bond_site_symmetry_2
_geom_bond_publ_flag
O(2) C(1) 1.3115(3) 1_555 1_555 yes
O(2) H(2O) 0.99981(19) 1_555 1_555 yes
O(1) C(1) 1.2084(4) 1_555 1_555 yes
N(1) C(4) 1.3414(2) 1_555 1_555 yes
N(1) C(2) 1.3413(2) 1_555 1_555 yes
C(4) C(2) 1.4039(2) 1_555 2_666 yes
C(4) C(5) 1.4972(2) 1_555 1_555 yes
C(2) C(3) 1.4958(2) 1_555 1_555 yes
C(5) H(5A) 1.0871(2) 1_555 1_555 yes
C(5) H(5B) 1.0815(2) 1_555 1_555 yes
C(5) H(5C) 1.0993(2) 1_555 1_555 yes
C(3) H(3A) 1.0660(2) 1_555 1_555 yes
C(3) H(3B) 1.0806(2) 1_555 1_555 yes
C(3) H(3C) 1.0817(2) 1_555 1_555 yes

loop_
_geom_torsion_atom_site_label_1
_geom_torsion_atom_site_label_2
_geom_torsion_atom_site_label_3
_geom_torsion_atom_site_label_4
_geom_torsion
_geom_torsion_site_symmetry_1
_geom_torsion_site_symmetry_2
_geom_torsion_site_symmetry_3
_geom_torsion_site_symmetry_4
_geom_torsion_publ_flag
H(2O) O(2) C(1) O(1) 1.65(3) 1_555 1_555 1_555 1_555 yes
C(2) N(1) C(4) C(5) 179.43(2) 1_555 1_555 1_555 1_555 yes
C(4) N(1) C(2) C(3) 179.10(2) 1_555 1_555 1_555 1_555 yes
C(2) C(4) N(1) C(2) -0.281(15) 2_666 1_555 1_555 1_555 yes
N(1) C(4) C(5) H(5A) -4.198(15) 1_555 1_555 1_555 1_555 yes
N(1) C(4) C(5) H(5B) -124.30(2) 1_555 1_555 1_555 1_555 yes
N(1) C(4) C(5) H(5C) 115.71(2) 1_555 1_555 1_555 1_555 yes
C(2) C(4) C(5) H(5A) 175.50(2) 2_666 1_555 1_555 1_555 yes
C(2) C(4) C(5) H(5B) 55.402(17) 2_666 1_555 1_555 1_555 yes
C(2) C(4) C(5) H(5C) -64.584(18) 2_666 1_555 1_555 1_555 yes
C(4) C(2) N(1) C(4) 0.281(15) 2_666 1_555 1_555 1_555 yes
N(1) C(2) C(3) H(3A) -95.85(2) 1_555 1_555 1_555 1_555 yes
N(1) C(2) C(3) H(3B) 144.22(2) 1_555 1_555 1_555 1_555 yes
N(1) C(2) C(3) H(3C) 24.120(16) 1_555 1_555 1_555 1_555 yes
C(4) C(2) C(3) H(3A) 82.94(2) 2_666 1_555 1_555 1_555 yes
C(4) C(2) C(3) H(3B) -36.992(16) 2_666 1_555 1_555 1_555 yes
C(4) C(2) C(3) H(3C) -157.09(2) 2_666 1_555 1_555 1_555 yes
